data_7709378
loop_
_publ_author_name
'Chand, Kuldeep'
'Chu, Yu-Cheng'
'Wang, Tzai-Wei'
'Kao, Chai-Lin'
'Lin, Ya-Fan'
'Tsai, Ming-Li'
'Hsu, Sodio C.N.'

_publ_section_title
;
 Nitric oxide generation study of unsymmetrical \b-diketiminato copper(II)
 nitrite complexes
;
_journal_name_full 'Dalton Transactions'
_journal_paper_doi 10.1039/D1DT03711K
_journal_year 2022
_chemical_formula_moiety '0.667(C20 H24 Cl Cu N3)'
_chemical_formula_sum 'C13.33 H16 Cl0.67 Cu0.67 N2'
_chemical_formula_weight 270.27
_space_group_crystal_system orthorhombic
_space_group_IT_number 61
_space_group_name_Hall '-P 2ac 2ab'
_space_group_name_H-M_alt 'P b c a'
_atom_sites_solution_hydrogens geom
_audit_creation_date 2021-11-25
_audit_creation_method
;
Olex2 1.5
(compiled 2021.11.18 svn.ra9532c28 for OlexSys, GUI svn.r6429)
;
_audit_update_record
;
2021-11-25 deposited with the CCDC.	2022-01-28 downloaded from the CCDC.
;
_cell_angle_alpha 90
_cell_angle_beta 90
_cell_angle_gamma 90
_cell_formula_units_Z 12
_cell_length_a 14.9780(8)
_cell_length_b 15.4832(7)
_cell_length_c 16.1862(8)
_cell_measurement_reflns_used 9437
_cell_measurement_temperature 199.99
_cell_measurement_theta_max 25.02
_cell_measurement_theta_min 2.27
_cell_volume 3753.7(3)
_computing_molecular_graphics 'Olex2 1.5 (Dolomanov et al., 2009)'
_computing_publication_material 'Olex2 1.5 (Dolomanov et al., 2009)'
_computing_structure_refinement 'SHELXL 2018/3 (Sheldrick, 2015)'
_diffrn_ambient_temperature 199.99
_diffrn_measured_fraction_theta_full 0.961
_diffrn_measured_fraction_theta_max 0.908
_diffrn_measurement_device_type 'Bruker APEX-II CCD'
_diffrn_measurement_method '\f and \w scans'
_diffrn_radiation_type MoK\a
_diffrn_radiation_wavelength 0.71073
_diffrn_reflns_av_R_equivalents 0.0392
_diffrn_reflns_av_unetI/netI 0.0136
_diffrn_reflns_Laue_measured_fraction_full 0.961
_diffrn_reflns_Laue_measured_fraction_max 0.908
_diffrn_reflns_limit_h_max 18
_diffrn_reflns_limit_h_min -18
_diffrn_reflns_limit_k_max 17
_diffrn_reflns_limit_k_min -17
_diffrn_reflns_limit_l_max 19
_diffrn_reflns_limit_l_min -19
_diffrn_reflns_number 60174
_diffrn_reflns_point_group_measured_fraction_full 0.961
_diffrn_reflns_point_group_measured_fraction_max 0.908
_diffrn_reflns_theta_full 25.242
_diffrn_reflns_theta_max 25.887
_diffrn_reflns_theta_min 2.272
_diffrn_source_current 1.4
_diffrn_source_power 0.07
_diffrn_source_voltage 50.0
_diffrn_standards_number 0
_exptl_absorpt_coefficient_mu 1.313
_exptl_absorpt_correction_T_max 0.9137
_exptl_absorpt_correction_T_min 0.7020
_exptl_absorpt_correction_type multi-scan
_exptl_absorpt_process_details SADABS
_exptl_crystal_colour green
_exptl_crystal_colour_primary green
_exptl_crystal_density_diffrn 1.435
_exptl_crystal_description prism
_exptl_crystal_F_000 1688
_exptl_crystal_size_max 0.29
_exptl_crystal_size_mid 0.16
_exptl_crystal_size_min 0.07
_refine_diff_density_max 0.456
_refine_diff_density_min -0.386
_refine_diff_density_rms 0.054
_refine_ls_extinction_method none
_refine_ls_goodness_of_fit_ref 1.104
_refine_ls_hydrogen_treatment constr
_refine_ls_matrix_type full
_refine_ls_number_parameters 231
_refine_ls_number_reflns 3305
_refine_ls_number_restraints 0
_refine_ls_restrained_S_all 1.104
_refine_ls_R_factor_all 0.0346
_refine_ls_R_factor_gt 0.0274
_refine_ls_shift/su_max 0.001
_refine_ls_shift/su_mean 0.000
_refine_ls_structure_factor_coef Fsqd
_refine_ls_weighting_details 'w=1/[\s^2^(Fo^2^)+(0.0339P)^2^+3.7453P] where P=(Fo^2^+2Fc^2^)/3'
_refine_ls_weighting_scheme calc
_refine_ls_wR_factor_gt 0.0708
_refine_ls_wR_factor_ref 0.0793
_reflns_Friedel_coverage 0.000
_reflns_number_gt 2913
_reflns_number_total 3305
_reflns_threshold_expression 'I > 2\s(I)'
_cod_data_source_file d1dt03711k2.cif
_cod_data_source_block d19921
_cod_database_code 7709378
_shelx_shelxl_version_number 2018/3
_shelx_space_group_comment
;
The symmetry employed for this shelxl refinement is uniquely defined
by the following loop, which should always be used as a source of
symmetry information in preference to the above space-group names.
They are only intended as comments.
;
_shelx_estimated_absorpt_t_max 0.914
_shelx_estimated_absorpt_t_min 0.702
_olex2_refinement_description
;
1. Fixed Uiso
 At 1.2 times of:
  All C(H) groups, All C(H,H) groups
 At 1.5 times of:
  All C(H,H,H) groups
2.a Secondary CH2 refined with riding coordinates:
 C15(H15A,H15B)
2.b Aromatic/amide H refined with riding coordinates:
 C3(H3), C8(H8), C10(H10), C17(H17), C18(H18), C19(H19), C20(H20)
2.c Idealised Me refined as rotating group:
 C1(H1A,H1B,H1C), C5(H5A,H5B,H5C), C12(H12A,H12B,H12C), C13(H13A,H13B,H13C),
 C14(H14A,H14B,H14C)
;
_olex2_submission_special_instructions 'No special instructions were received'

loop_
_space_group_symop_operation_xyz
'x, y, z'
'-x+1/2, -y, z+1/2'
'-x, y+1/2, -z+1/2'
'x+1/2, -y+1/2, -z'
'-x, -y, -z'
'x-1/2, y, -z-1/2'
'x, -y-1/2, z-1/2'
'-x-1/2, y-1/2, z'

loop_
_atom_site_label
_atom_site_type_symbol
_atom_site_fract_x
_atom_site_fract_y
_atom_site_fract_z
_atom_site_U_iso_or_equiv
_atom_site_adp_type
_atom_site_occupancy
_atom_site_site_symmetry_order
_atom_site_calc_flag
_atom_site_refinement_flags_posn
_atom_site_refinement_flags_adp
_atom_site_refinement_flags_occupancy
_atom_site_disorder_assembly
_atom_site_disorder_group
Cu1 Cu 0.96408(2) 0.18838(2) 0.37025(2) 0.02368(10) Uani 1 1 d . . . . .
Cl1 Cl 0.97198(5) 0.28306(4) 0.26237(4) 0.0495(2) Uani 1 1 d . . . . .
N1 N 0.89752(11) 0.09726(11) 0.31137(10) 0.0248(4) Uani 1 1 d . . . . .
N2 N 0.94694(11) 0.13404(12) 0.47787(10) 0.0245(4) Uani 1 1 d . . . . .
N3 N 1.05370(12) 0.26060(12) 0.43422(11) 0.0287(4) Uani 1 1 d . . . . .
C1 C 0.81675(17) -0.04332(17) 0.29517(15) 0.0409(6) Uani 1 1 d . . . . .
H1A H 0.766705 -0.018458 0.264258 0.061 Uiso 1 1 calc R U . . .
H1B H 0.794722 -0.089403 0.331322 0.061 Uiso 1 1 calc R U . . .
H1C H 0.860562 -0.067164 0.256417 0.061 Uiso 1 1 calc R U . . .
C2 C 0.86070(13) 0.02677(14) 0.34729(13) 0.0267(4) Uani 1 1 d . . . . .
C3 C 0.86036(13) 0.01132(14) 0.43303(13) 0.0269(5) Uani 1 1 d . . . . .
H3 H 0.829445 -0.038752 0.451263 0.032 Uiso 1 1 calc R U . . .
C4 C 0.90066(13) 0.06182(13) 0.49421(13) 0.0246(4) Uani 1 1 d . . . . .
C5 C 0.89179(15) 0.02970(16) 0.58238(13) 0.0331(5) Uani 1 1 d . . . . .
H5A H 0.949774 0.008504 0.601763 0.050 Uiso 1 1 calc R U . . .
H5B H 0.848030 -0.017305 0.584394 0.050 Uiso 1 1 calc R U . . .
H5C H 0.871839 0.077159 0.617933 0.050 Uiso 1 1 calc R U . . .
C6 C 0.88743(14) 0.10461(14) 0.22328(12) 0.0258(4) Uani 1 1 d . . . . .
C7 C 0.95232(14) 0.07342(14) 0.17116(13) 0.0261(4) Uani 1 1 d . . . . .
C8 C 0.94049(15) 0.08036(14) 0.08602(13) 0.0297(5) Uani 1 1 d . . . . .
H8 H 0.985539 0.058463 0.050406 0.036 Uiso 1 1 calc R U . . .
C9 C 0.86649(15) 0.11748(15) 0.05197(13) 0.0321(5) Uani 1 1 d . . . . .
C10 C 0.80417(15) 0.14999(17) 0.10536(14) 0.0355(5) Uani 1 1 d . . . . .
H10 H 0.752517 0.177039 0.083212 0.043 Uiso 1 1 calc R U . . .
C11 C 0.81335(14) 0.14504(16) 0.19092(14) 0.0332(5) Uani 1 1 d . . . . .
C12 C 1.03437(15) 0.03459(16) 0.20569(15) 0.0363(5) Uani 1 1 d . . . . .
H12A H 1.020256 -0.021905 0.229657 0.055 Uiso 1 1 calc R U . . .
H12B H 1.058635 0.072484 0.248677 0.055 Uiso 1 1 calc R U . . .
H12C H 1.078643 0.027450 0.161632 0.055 Uiso 1 1 calc R U . . .
C13 C 0.85425(18) 0.1222(2) -0.04031(14) 0.0456(6) Uani 1 1 d . . . . .
H13A H 0.912649 0.127985 -0.067029 0.068 Uiso 1 1 calc R U . . .
H13B H 0.817113 0.172251 -0.054108 0.068 Uiso 1 1 calc R U . . .
H13C H 0.825010 0.069346 -0.059801 0.068 Uiso 1 1 calc R U . . .
C14 C 0.74593(19) 0.1841(2) 0.24727(16) 0.0525(8) Uani 1 1 d . . . . .
H14A H 0.720033 0.138978 0.282314 0.079 Uiso 1 1 calc R U . . .
H14B H 0.698626 0.211297 0.214511 0.079 Uiso 1 1 calc R U . . .
H14C H 0.774761 0.227748 0.282070 0.079 Uiso 1 1 calc R U . . .
C15 C 0.99211(15) 0.17686(14) 0.54656(13) 0.0276(5) Uani 1 1 d . . . . .
H15A H 1.023524 0.133365 0.580690 0.033 Uiso 1 1 calc R U . . .
H15B H 0.947540 0.206300 0.581869 0.033 Uiso 1 1 calc R U . . .
C16 C 1.05746(14) 0.24114(14) 0.51464(13) 0.0272(5) Uani 1 1 d . . . . .
C17 C 1.11838(16) 0.28024(16) 0.56641(15) 0.0373(5) Uani 1 1 d . . . . .
H17 H 1.121263 0.264919 0.623176 0.045 Uiso 1 1 calc R U . . .
C18 C 1.17500(17) 0.34190(18) 0.53446(17) 0.0444(6) Uani 1 1 d . . . . .
H18 H 1.217959 0.369082 0.568937 0.053 Uiso 1 1 calc R U . . .
C19 C 1.16887(17) 0.36401(18) 0.45171(17) 0.0442(6) Uani 1 1 d . . . . .
H19 H 1.206347 0.407452 0.429025 0.053 Uiso 1 1 calc R U . . .
C20 C 1.10832(16) 0.32244(16) 0.40370(16) 0.0377(6) Uani 1 1 d . . . . .
H20 H 1.104151 0.337215 0.346867 0.045 Uiso 1 1 calc R U . . .

loop_
_atom_site_aniso_label
_atom_site_aniso_U_11
_atom_site_aniso_U_22
_atom_site_aniso_U_33
_atom_site_aniso_U_23
_atom_site_aniso_U_13
_atom_site_aniso_U_12
Cu1 0.03051(16) 0.02474(17) 0.01581(15) 0.00063(9) -0.00038(10) -0.00042(10)
Cl1 0.0903(5) 0.0362(3) 0.0219(3) 0.0073(2) -0.0115(3) -0.0196(3)
N1 0.0265(8) 0.0325(10) 0.0156(8) -0.0008(7) -0.0002(7) 0.0001(7)
N2 0.0267(8) 0.0298(10) 0.0169(8) 0.0000(7) -0.0013(7) 0.0008(7)
N3 0.0308(9) 0.0312(10) 0.0241(9) 0.0011(8) 0.0007(7) 0.0002(8)
C1 0.0452(13) 0.0469(15) 0.0306(13) -0.0074(11) 0.0039(10) -0.0174(12)
C2 0.0226(9) 0.0316(12) 0.0261(11) -0.0030(9) 0.0024(8) 0.0007(8)
C3 0.0242(10) 0.0301(11) 0.0263(11) 0.0025(9) 0.0021(8) -0.0031(8)
C4 0.0218(9) 0.0291(11) 0.0229(10) 0.0022(9) 0.0025(8) 0.0046(8)
C5 0.0318(11) 0.0426(13) 0.0249(12) 0.0085(10) 0.0020(9) -0.0017(10)
C6 0.0287(10) 0.0298(11) 0.0188(10) -0.0036(8) 0.0011(8) -0.0040(9)
C7 0.0290(10) 0.0253(11) 0.0241(11) -0.0039(9) 0.0017(8) -0.0049(8)
C8 0.0332(11) 0.0321(12) 0.0237(11) -0.0072(9) 0.0073(9) -0.0068(9)
C9 0.0360(12) 0.0394(13) 0.0208(11) -0.0019(9) -0.0016(9) -0.0142(10)
C10 0.0292(11) 0.0494(15) 0.0279(12) 0.0023(11) -0.0046(9) -0.0040(10)
C11 0.0273(10) 0.0488(14) 0.0234(11) -0.0018(10) 0.0011(9) 0.0000(10)
C12 0.0361(12) 0.0409(14) 0.0320(13) -0.0018(11) 0.0040(10) 0.0061(10)
C13 0.0485(14) 0.0669(18) 0.0213(12) -0.0021(12) -0.0020(11) -0.0147(13)
C14 0.0363(13) 0.090(2) 0.0317(13) -0.0008(14) 0.0037(11) 0.0230(14)
C15 0.0332(11) 0.0328(12) 0.0167(10) -0.0002(9) -0.0024(9) -0.0005(9)
C16 0.0280(10) 0.0288(11) 0.0249(11) -0.0027(9) -0.0021(8) 0.0032(9)
C17 0.0382(12) 0.0456(14) 0.0281(12) -0.0027(11) -0.0061(10) -0.0032(11)
C18 0.0373(13) 0.0528(16) 0.0431(15) -0.0073(13) -0.0062(11) -0.0095(12)
C19 0.0366(13) 0.0469(15) 0.0492(15) 0.0014(12) 0.0033(11) -0.0127(11)
C20 0.0369(12) 0.0428(14) 0.0334(13) 0.0045(11) 0.0034(10) -0.0064(10)

loop_
_atom_type_symbol
_atom_type_description
_atom_type_scat_dispersion_real
_atom_type_scat_dispersion_imag
_atom_type_scat_source
C C 0.0033 0.0016 'International Tables Vol C Tables 4.2.6.8 and 6.1.1.4'
H H 0.0000 0.0000 'International Tables Vol C Tables 4.2.6.8 and 6.1.1.4'
Cl Cl 0.1484 0.1585 'International Tables Vol C Tables 4.2.6.8 and 6.1.1.4'
Cu Cu 0.3201 1.2651 'International Tables Vol C Tables 4.2.6.8 and 6.1.1.4'
N N 0.0061 0.0033 'International Tables Vol C Tables 4.2.6.8 and 6.1.1.4'

loop_
_geom_angle_atom_site_label_1
_geom_angle_atom_site_label_2
_geom_angle_atom_site_label_3
_geom_angle
_geom_angle_site_symmetry_1
_geom_angle_site_symmetry_3
_geom_angle_publ_flag
N1 Cu1 Cl1 96.65(5) . . ?
N1 Cu1 N3 166.91(7) . . ?
N2 Cu1 Cl1 165.11(6) . . ?
N2 Cu1 N1 93.23(7) . . ?
N2 Cu1 N3 82.49(7) . . ?
N3 Cu1 Cl1 90.12(6) . . ?
C2 N1 Cu1 125.08(14) . . ?
C2 N1 C6 116.53(17) . . ?
C6 N1 Cu1 118.38(13) . . ?
C4 N2 Cu1 127.09(14) . . ?
C4 N2 C15 117.88(17) . . ?
C15 N2 Cu1 115.01(13) . . ?
C16 N3 Cu1 113.58(15) . . ?
C16 N3 C20 119.3(2) . . ?
C20 N3 Cu1 127.10(16) . . ?
H1A C1 H1B 109.5 . . ?
H1A C1 H1C 109.5 . . ?
H1B C1 H1C 109.5 . . ?
C2 C1 H1A 109.5 . . ?
C2 C1 H1B 109.5 . . ?
C2 C1 H1C 109.5 . . ?
N1 C2 C1 120.80(19) . . ?
N1 C2 C3 124.17(19) . . ?
C3 C2 C1 115.02(19) . . ?
C2 C3 H3 116.5 . . ?
C4 C3 C2 126.9(2) . . ?
C4 C3 H3 116.5 . . ?
N2 C4 C3 123.32(19) . . ?
N2 C4 C5 120.25(19) . . ?
C3 C4 C5 116.42(19) . . ?
C4 C5 H5A 109.5 . . ?
C4 C5 H5B 109.5 . . ?
C4 C5 H5C 109.5 . . ?
H5A C5 H5B 109.5 . . ?
H5A C5 H5C 109.5 . . ?
H5B C5 H5C 109.5 . . ?
C7 C6 N1 120.41(19) . . ?
C7 C6 C11 119.7(2) . . ?
C11 C6 N1 119.84(19) . . ?
C6 C7 C8 119.3(2) . . ?
C6 C7 C12 119.9(2) . . ?
C8 C7 C12 120.74(19) . . ?
C7 C8 H8 118.8 . . ?
C9 C8 C7 122.4(2) . . ?
C9 C8 H8 118.8 . . ?
C8 C9 C10 117.0(2) . . ?
C8 C9 C13 121.3(2) . . ?
C10 C9 C13 121.7(2) . . ?
C9 C10 H10 118.7 . . ?
C9 C10 C11 122.7(2) . . ?
C11 C10 H10 118.7 . . ?
C6 C11 C10 118.8(2) . . ?
C6 C11 C14 119.9(2) . . ?
C10 C11 C14 121.3(2) . . ?
C7 C12 H12A 109.5 . . ?
C7 C12 H12B 109.5 . . ?
C7 C12 H12C 109.5 . . ?
H12A C12 H12B 109.5 . . ?
H12A C12 H12C 109.5 . . ?
H12B C12 H12C 109.5 . . ?
C9 C13 H13A 109.5 . . ?
C9 C13 H13B 109.5 . . ?
C9 C13 H13C 109.5 . . ?
H13A C13 H13B 109.5 . . ?
H13A C13 H13C 109.5 . . ?
H13B C13 H13C 109.5 . . ?
C11 C14 H14A 109.5 . . ?
C11 C14 H14B 109.5 . . ?
C11 C14 H14C 109.5 . . ?
H14A C14 H14B 109.5 . . ?
H14A C14 H14C 109.5 . . ?
H14B C14 H14C 109.5 . . ?
N2 C15 H15A 109.6 . . ?
N2 C15 H15B 109.6 . . ?
N2 C15 C16 110.12(17) . . ?
H15A C15 H15B 108.2 . . ?
C16 C15 H15A 109.6 . . ?
C16 C15 H15B 109.6 . . ?
N3 C16 C15 117.44(19) . . ?
N3 C16 C17 121.4(2) . . ?
C17 C16 C15 121.2(2) . . ?
C16 C17 H17 120.5 . . ?
C18 C17 C16 118.9(2) . . ?
C18 C17 H17 120.5 . . ?
C17 C18 H18 120.2 . . ?
C17 C18 C19 119.6(2) . . ?
C19 C18 H18 120.2 . . ?
C18 C19 H19 120.6 . . ?
C20 C19 C18 118.7(2) . . ?
C20 C19 H19 120.6 . . ?
N3 C20 C19 122.1(2) . . ?
N3 C20 H20 119.0 . . ?
C19 C20 H20 119.0 . . ?

loop_
_geom_bond_atom_site_label_1
_geom_bond_atom_site_label_2
_geom_bond_distance
_geom_bond_site_symmetry_2
_geom_bond_publ_flag
Cu1 Cl1 2.2831(6) . ?
Cu1 N1 1.9731(17) . ?
Cu1 N2 1.9515(17) . ?
Cu1 N3 2.0308(19) . ?
N1 C2 1.354(3) . ?
N1 C6 1.438(3) . ?
N2 C4 1.342(3) . ?
N2 C15 1.461(3) . ?
N3 C16 1.337(3) . ?
N3 C20 1.353(3) . ?
C1 H1A 0.9800 . ?
C1 H1B 0.9800 . ?
C1 H1C 0.9800 . ?
C1 C2 1.524(3) . ?
C2 C3 1.408(3) . ?
C3 H3 0.9500 . ?
C3 C4 1.399(3) . ?
C4 C5 1.517(3) . ?
C5 H5A 0.9800 . ?
C5 H5B 0.9800 . ?
C5 H5C 0.9800 . ?
C6 C7 1.375(3) . ?
C6 C11 1.377(3) . ?
C7 C8 1.394(3) . ?
C7 C12 1.478(3) . ?
C8 H8 0.9500 . ?
C8 C9 1.365(3) . ?
C9 C10 1.368(3) . ?
C9 C13 1.507(3) . ?
C10 H10 0.9500 . ?
C10 C11 1.394(3) . ?
C11 C14 1.489(3) . ?
C12 H12A 0.9800 . ?
C12 H12B 0.9800 . ?
C12 H12C 0.9800 . ?
C13 H13A 0.9800 . ?
C13 H13B 0.9800 . ?
C13 H13C 0.9800 . ?
C14 H14A 0.9800 . ?
C14 H14B 0.9800 . ?
C14 H14C 0.9800 . ?
C15 H15A 0.9900 . ?
C15 H15B 0.9900 . ?
C15 C16 1.488(3) . ?
C16 C17 1.379(3) . ?
C17 H17 0.9500 . ?
C17 C18 1.378(4) . ?
C18 H18 0.9500 . ?
C18 C19 1.385(4) . ?
C19 H19 0.9500 . ?
C19 C20 1.357(4) . ?
C20 H20 0.9500 . ?

loop_
_geom_torsion_atom_site_label_1
_geom_torsion_atom_site_label_2
_geom_torsion_atom_site_label_3
_geom_torsion_atom_site_label_4
_geom_torsion
_geom_torsion_site_symmetry_1
_geom_torsion_site_symmetry_2
_geom_torsion_site_symmetry_3
_geom_torsion_site_symmetry_4
_geom_torsion_publ_flag
Cu1 N1 C2 C1 -175.27(16) . . . . ?
Cu1 N1 C2 C3 4.0(3) . . . . ?
Cu1 N1 C6 C7 86.2(2) . . . . ?
Cu1 N1 C6 C11 -92.2(2) . . . . ?
Cu1 N2 C4 C3 3.4(3) . . . . ?
Cu1 N2 C4 C5 -178.21(15) . . . . ?
Cu1 N2 C15 C16 -12.7(2) . . . . ?
Cu1 N3 C16 C15 -5.1(2) . . . . ?
Cu1 N3 C16 C17 176.12(17) . . . . ?
Cu1 N3 C20 C19 -176.81(19) . . . . ?
N1 C2 C3 C4 -3.6(3) . . . . ?
N1 C6 C7 C8 179.22(19) . . . . ?
N1 C6 C7 C12 -2.0(3) . . . . ?
N1 C6 C11 C10 -178.8(2) . . . . ?
N1 C6 C11 C14 2.5(3) . . . . ?
N2 C15 C16 N3 11.5(3) . . . . ?
N2 C15 C16 C17 -169.7(2) . . . . ?
N3 C16 C17 C18 1.4(4) . . . . ?
C1 C2 C3 C4 175.7(2) . . . . ?
C2 N1 C6 C7 -93.1(2) . . . . ?
C2 N1 C6 C11 88.5(3) . . . . ?
C2 C3 C4 N2 -0.4(3) . . . . ?
C2 C3 C4 C5 -178.8(2) . . . . ?
C4 N2 C15 C16 165.73(17) . . . . ?
C6 N1 C2 C1 4.0(3) . . . . ?
C6 N1 C2 C3 -176.76(19) . . . . ?
C6 C7 C8 C9 0.2(3) . . . . ?
C7 C6 C11 C10 2.8(3) . . . . ?
C7 C6 C11 C14 -175.9(2) . . . . ?
C7 C8 C9 C10 1.5(3) . . . . ?
C7 C8 C9 C13 -178.4(2) . . . . ?
C8 C9 C10 C11 -1.1(4) . . . . ?
C9 C10 C11 C6 -1.1(4) . . . . ?
C9 C10 C11 C14 177.6(3) . . . . ?
C11 C6 C7 C8 -2.4(3) . . . . ?
C11 C6 C7 C12 176.4(2) . . . . ?
C12 C7 C8 C9 -178.6(2) . . . . ?
C13 C9 C10 C11 178.9(2) . . . . ?
C15 N2 C4 C3 -174.90(19) . . . . ?
C15 N2 C4 C5 3.5(3) . . . . ?
C15 C16 C17 C18 -177.4(2) . . . . ?
C16 N3 C20 C19 1.8(4) . . . . ?
C16 C17 C18 C19 0.8(4) . . . . ?
C17 C18 C19 C20 -1.6(4) . . . . ?
C18 C19 C20 N3 0.3(4) . . . . ?
C20 N3 C16 C15 176.1(2) . . . . ?
C20 N3 C16 C17 -2.7(3) . . . . ?
